data_8106321
loop_
_publ_author_name
'Ding, Qichun'
'Dai, Shudong'
'Zhang, Li-Xue'

_publ_section_title
;
 Crystal structure of
 3,6-diphenyl-7H-[1,2,4]-triazolo[3,4-b][1,3,4]thiadiazine, C16H12N4S
;
_journal_issue 5
_journal_name_full 'Zeitschrift f\"ur Kristallographie - New Crystal Structures'
_journal_page_first 849
_journal_page_last 851
_journal_paper_doi 10.1515/ncrs-2018-0051
_journal_volume 233
_journal_year 2018
_chemical_formula_moiety 'C16 H12 N4 S'
_chemical_formula_sum 'C16 H12 N4 S'
_chemical_formula_weight 292.37
_space_group_crystal_system monoclinic
_space_group_IT_number 14
_space_group_name_Hall '-P 2ybc'
_space_group_name_H-M_alt 'P 1 21/c 1'
_symmetry_Int_Tables_number 14
_cell_angle_alpha 90
_cell_angle_beta 101.073(6)
_cell_angle_gamma 90
_cell_formula_units_Z 8
_cell_length_a 22.151(4)
_cell_length_b 12.484(2)
_cell_length_c 10.2018(19)
_cell_measurement_reflns_used 2866
_cell_measurement_temperature 296(2)
_cell_measurement_theta_max 25.69
_cell_measurement_theta_min 2.48
_cell_volume 2768.6(8)
_computing_cell_refinement 'SAINT v7.60A (Bruker, 2009)'
_computing_data_reduction 'SAINT v7.60A (Bruker, 2009)'
_computing_molecular_graphics 'Olex2 (Dolomanov et al., 2009)'
_computing_publication_material 'Olex2 (Dolomanov et al., 2009)'
_computing_structure_refinement 'olex2.refine (Bourhis et al., 2015)'
_computing_structure_solution 'SHELXS-97 (Sheldrick, 2008)'
_diffrn_ambient_temperature 296.15
_diffrn_measured_fraction_theta_full 0.9912
_diffrn_measured_fraction_theta_max 0.9912
_diffrn_measurement_device_type 'Bruker APEX-II CCD'
_diffrn_measurement_method '\f and \w scans'
_diffrn_radiation_monochromator graphite
_diffrn_radiation_type 'Mo K\a'
_diffrn_radiation_wavelength 0.71073
_diffrn_reflns_av_R_equivalents 0.0676
_diffrn_reflns_av_unetI/netI 0.0896
_diffrn_reflns_limit_h_max 30
_diffrn_reflns_limit_h_min -26
_diffrn_reflns_limit_k_max 7
_diffrn_reflns_limit_k_min -16
_diffrn_reflns_limit_l_max 13
_diffrn_reflns_limit_l_min -12
_diffrn_reflns_number 17351
_diffrn_reflns_theta_full 27.4983
_diffrn_reflns_theta_max 27.50
_diffrn_reflns_theta_min 1.87
_diffrn_standards_number 0
_exptl_absorpt_coefficient_mu 0.232
_exptl_absorpt_correction_T_max 0.9530
_exptl_absorpt_correction_T_min 0.9422
_exptl_absorpt_correction_type multi-scan
_exptl_crystal_colour colorless
_exptl_crystal_density_diffrn 1.4027
_exptl_crystal_density_meas .
_exptl_crystal_density_method 'not measured'
_exptl_crystal_description block
_exptl_crystal_F_000 1217.3661
_exptl_crystal_size_max 0.26
_exptl_crystal_size_mid 0.24
_exptl_crystal_size_min 0.21
_refine_diff_density_max 0.4475
_refine_diff_density_min -0.4423
_refine_diff_density_rms 0.0826
_refine_ls_d_res_high 0.7697
_refine_ls_d_res_low 10.8694
_refine_ls_extinction_expression Fc^*^=kFc[1+0.001xFc^2^\l^3^/sin(2\q)]^-1/4^
_refine_ls_goodness_of_fit_ref 1.0262
_refine_ls_hydrogen_treatment constr
_refine_ls_matrix_type full
_refine_ls_number_constraints 46
_refine_ls_number_parameters 380
_refine_ls_number_reflns 6303
_refine_ls_number_restraints 0
_refine_ls_restrained_S_all 1.0262
_refine_ls_R_factor_all 0.0897
_refine_ls_R_factor_gt 0.0522
_refine_ls_shift/su_max 0.0002
_refine_ls_shift/su_mean 0.0000
_refine_ls_structure_factor_coef Fsqd
_refine_ls_weighting_details 'w=1/[\s^2^(Fo^2^)+(0.0534P)^2^] where P=(Fo^2^+2Fc^2^)/3'
_refine_ls_weighting_scheme calc
_refine_ls_wR_factor_gt 0.1239
_refine_ls_wR_factor_ref 0.1428
_reflns_Friedel_coverage 0.0
_reflns_limit_h_max 27
_reflns_limit_h_min -28
_reflns_limit_k_max 16
_reflns_limit_k_min 0
_reflns_limit_l_max 13
_reflns_limit_l_min 0
_reflns_number_gt 3985
_reflns_number_total 6303
_reflns_threshold_expression I>=2u(I)
_cod_data_source_file suppl_ncrs-2018-0051_suppl.cif
_cod_data_source_block A
_cod_original_cell_volume 2768.7(8)
_cod_database_code 8106321
_olex2_refinement_description
;
1. Fixed Uiso
 At 1.2 times of:
  All C(H) groups, All C(H,H) groups
2.a Secondary CH2 refined with riding coordinates:
 C9(H9a,H9b), C26(H26a,H26b)
2.b Aromatic/amide H refined with riding coordinates:
 C1(H1), C2(H2), C3(H3), C4(H4), C5(H5), C12(H12), C13(H13), C14(H14),
 C15(H15), C16(H16), C17(H17), C18(H18), C19(H19), C20(H20), C21(H21), C28(H28),
  C29(H29), C30(H30), C31(H31), C32(H32)
;
_olex2_submission_special_instructions 'No special instructions were received'

loop_
_space_group_symop_id
_space_group_symop_operation_xyz
1 x,y,z
2 -x,y+1/2,-z+1/2
3 -x,-y,-z
4 x,-y-1/2,z-1/2

loop_
_atom_site_label
_atom_site_type_symbol
_atom_site_fract_x
_atom_site_fract_y
_atom_site_fract_z
_atom_site_U_iso_or_equiv
_atom_site_adp_type
_atom_site_occupancy
_atom_site_refinement_flags_posn
S1 S 1.01482(3) 0.68847(5) 0.77855(6) 0.04353(18) Uani 1.000000 .
S2 S 0.48839(3) 0.30632(5) 0.76545(6) 0.0492(2) Uani 1.000000 .
N1 N 0.95194(8) 0.40743(15) 0.82570(19) 0.0449(5) Uani 1.000000 .
N2 N 0.99357(8) 0.47456(16) 0.7820(2) 0.0457(5) Uani 1.000000 .
N3 N 0.93564(7) 0.57024(14) 0.88822(17) 0.0355(4) Uani 1.000000 .
N4 N 0.90355(8) 0.65660(14) 0.92540(17) 0.0370(4) Uani 1.000000 .
N5 N 0.55283(9) 0.58464(16) 0.8805(2) 0.0504(5) Uani 1.000000 .
N6 N 0.51109(9) 0.51971(17) 0.7965(2) 0.0507(5) Uani 1.000000 .
N7 N 0.56759(7) 0.41840(15) 0.94700(17) 0.0377(4) Uani 1.000000 .
N8 N 0.59874(8) 0.32982(15) 1.00728(18) 0.0392(4) Uani 1.000000 .
C1 C 0.84670(11) 0.4669(2) 1.0500(3) 0.0532(6) Uani 1.000000 .
H1 H 0.86461(11) 0.5300(2) 1.0874(3) 0.0638(8) Uiso 1.000000 R
C2 C 0.80011(13) 0.4193(2) 1.1012(3) 0.0667(8) Uani 1.000000 .
H2 H 0.78647(13) 0.4506(2) 1.1730(3) 0.0800(10) Uiso 1.000000 R
C3 C 0.77386(12) 0.3264(2) 1.0471(3) 0.0681(8) Uani 1.000000 .
H3 H 0.74245(12) 0.2946(2) 1.0821(3) 0.0818(10) Uiso 1.000000 R
C4 C 0.79359(12) 0.2802(2) 0.9418(3) 0.0629(8) Uani 1.000000 .
H4 H 0.77576(12) 0.2167(2) 0.9054(3) 0.0755(9) Uiso 1.000000 R
C5 C 0.83969(11) 0.32705(19) 0.8893(3) 0.0508(6) Uani 1.000000 .
H5 H 0.85291(11) 0.29561(19) 0.8172(3) 0.0610(8) Uiso 1.000000 R
C6 C 0.86659(10) 0.42138(18) 0.9440(2) 0.0394(5) Uani 1.000000 .
C7 C 0.91681(9) 0.46518(17) 0.8869(2) 0.0366(5) Uani 1.000000 .
C8 C 0.98255(9) 0.57112(18) 0.8195(2) 0.0373(5) Uani 1.000000 .
C9 C 0.99639(9) 0.76330(18) 0.9161(2) 0.0382(5) Uani 1.000000 .
H9a H 1.02451(9) 0.74270(18) 0.9972(2) 0.0459(6) Uiso 1.000000 R
H9b H 1.00259(9) 0.83891(18) 0.9013(2) 0.0459(6) Uiso 1.000000 R
C10 C 0.93178(9) 0.74662(17) 0.9355(2) 0.0360(5) Uani 1.000000 .
C11 C 0.89831(9) 0.83837(17) 0.9776(2) 0.0354(5) Uani 1.000000 .
C12 C 0.86073(10) 0.82380(19) 1.0706(2) 0.0438(6) Uani 1.000000 .
H12 H 0.85573(10) 0.75574(19) 1.1040(2) 0.0526(7) Uiso 1.000000 R
C13 C 0.83102(11) 0.9094(2) 1.1131(3) 0.0517(6) Uani 1.000000 .
H13 H 0.80652(11) 0.8993(2) 1.1766(3) 0.0620(8) Uiso 1.000000 R
C14 C 0.83700(11) 1.0098(2) 1.0632(3) 0.0530(7) Uani 1.000000 .
H14 H 0.81623(11) 1.0674(2) 1.0918(3) 0.0636(8) Uiso 1.000000 R
C15 C 0.87351(11) 1.0250(2) 0.9714(3) 0.0562(7) Uani 1.000000 .
H15 H 0.87750(11) 1.0932(2) 0.9371(3) 0.0675(8) Uiso 1.000000 R
C16 C 0.90450(11) 0.93999(18) 0.9291(2) 0.0479(6) Uani 1.000000 .
H16 H 0.92978(11) 0.95123(18) 0.8674(2) 0.0575(7) Uiso 1.000000 R
C17 C 0.66889(12) 0.6492(2) 1.0444(3) 0.0624(7) Uani 1.000000 .
H17 H 0.65950(12) 0.6814(2) 0.9607(3) 0.0749(9) Uiso 1.000000 R
C18 C 0.71533(14) 0.6898(3) 1.1404(4) 0.0843(10) Uani 1.000000 .
H18 H 0.73757(14) 0.7490(3) 1.1212(4) 0.1012(13) Uiso 1.000000 R
C19 C 0.72905(13) 0.6434(3) 1.2642(4) 0.0836(11) Uani 1.000000 .
H19 H 0.76033(13) 0.6716(3) 1.3290(4) 0.1003(13) Uiso 1.000000 R
C20 C 0.69702(12) 0.5563(3) 1.2926(3) 0.0711(9) Uani 1.000000 .
H20 H 0.70658(12) 0.5249(3) 1.3767(3) 0.0854(11) Uiso 1.000000 R
C21 C 0.65051(11) 0.5143(2) 1.1973(3) 0.0539(7) Uani 1.000000 .
H21 H 0.62870(11) 0.4548(2) 1.2171(3) 0.0647(8) Uiso 1.000000 R
C22 C 0.63624(10) 0.5609(2) 1.0721(2) 0.0454(6) Uani 1.000000 .
C23 C 0.58649(10) 0.52270(18) 0.9682(2) 0.0410(5) Uani 1.000000 .
C24 C 0.52124(10) 0.42145(19) 0.8371(2) 0.0418(5) Uani 1.000000 .
C25 C 0.56951(9) 0.24114(19) 0.9902(2) 0.0379(5) Uani 1.000000 .
C26 C 0.50434(9) 0.23081(19) 0.9186(2) 0.0430(6) Uani 1.000000 .
H26a H 0.47731(9) 0.25522(19) 0.9768(2) 0.0516(7) Uiso 1.000000 R
H26b H 0.49537(9) 0.15585(19) 0.8987(2) 0.0516(7) Uiso 1.000000 R
C27 C 0.60174(9) 0.14638(18) 1.0556(2) 0.0385(5) Uani 1.000000 .
C28 C 0.64398(11) 0.1569(2) 1.1740(2) 0.0516(6) Uani 1.000000 .
H28 H 0.65265(11) 0.2244(2) 1.2116(2) 0.0619(8) Uiso 1.000000 R
C29 C 0.67308(11) 0.0685(2) 1.2361(3) 0.0599(7) Uani 1.000000 .
H29 H 0.70089(11) 0.0764(2) 1.3163(3) 0.0719(9) Uiso 1.000000 R
C30 C 0.66173(11) -0.0307(2) 1.1817(3) 0.0586(7) Uani 1.000000 .
H30 H 0.68189(11) -0.0901(2) 1.2244(3) 0.0703(9) Uiso 1.000000 R
C31 C 0.62046(11) -0.0430(2) 1.0636(3) 0.0569(7) Uani 1.000000 .
H31 H 0.61284(11) -0.1106(2) 1.0257(3) 0.0683(8) Uiso 1.000000 R
C32 C 0.59043(10) 0.0455(2) 1.0018(2) 0.0480(6) Uani 1.000000 .
H32 H 0.56210(10) 0.0369(2) 0.9225(2) 0.0576(7) Uiso 1.000000 R

loop_
_atom_site_aniso_label
_atom_site_aniso_U_11
_atom_site_aniso_U_22
_atom_site_aniso_U_33
_atom_site_aniso_U_12
_atom_site_aniso_U_13
_atom_site_aniso_U_23
S1 0.0519(3) 0.0395(4) 0.0430(4) -0.0024(3) 0.0189(3) 0.0008(3)
S2 0.0575(4) 0.0498(4) 0.0372(3) -0.0054(3) 0.0017(3) -0.0021(3)
N1 0.0535(11) 0.0339(11) 0.0499(12) 0.0039(9) 0.0161(9) -0.0028(9)
N2 0.0539(11) 0.0353(11) 0.0526(12) 0.0019(9) 0.0219(9) -0.0028(10)
N3 0.0432(9) 0.0276(10) 0.0377(10) 0.0024(8) 0.0125(8) -0.0005(8)
N4 0.0449(10) 0.0289(10) 0.0396(10) 0.0041(8) 0.0140(8) 0.0004(8)
N5 0.0586(11) 0.0381(12) 0.0544(13) 0.0015(10) 0.0108(10) 0.0057(10)
N6 0.0592(12) 0.0450(13) 0.0455(12) 0.0026(11) 0.0041(9) 0.0073(10)
N7 0.0439(9) 0.0335(11) 0.0352(10) -0.0002(8) 0.0059(8) -0.0013(8)
N8 0.0438(10) 0.0353(11) 0.0378(10) 0.0000(9) 0.0063(8) 0.0012(9)
C1 0.0648(15) 0.0409(15) 0.0587(16) 0.0010(13) 0.0242(13) 0.0027(13)
C2 0.0749(17) 0.059(2) 0.077(2) 0.0078(16) 0.0398(15) 0.0105(16)
C3 0.0554(15) 0.059(2) 0.095(2) -0.0002(15) 0.0264(15) 0.0242(18)
C4 0.0563(15) 0.0390(15) 0.092(2) -0.0046(13) 0.0101(15) 0.0136(16)
C5 0.0561(14) 0.0366(14) 0.0602(16) 0.0012(12) 0.0125(12) 0.0036(12)
C6 0.0463(11) 0.0290(12) 0.0432(13) 0.0064(10) 0.0093(9) 0.0055(10)
C7 0.0458(11) 0.0267(12) 0.0374(12) 0.0031(10) 0.0082(9) 0.0016(10)
C8 0.0462(11) 0.0329(13) 0.0355(12) 0.0053(10) 0.0145(9) 0.0000(10)
C9 0.0437(11) 0.0307(12) 0.0415(13) 0.0015(10) 0.0115(9) -0.0004(10)
C10 0.0448(11) 0.0306(12) 0.0329(12) 0.0014(10) 0.0080(9) 0.0027(10)
C11 0.0409(11) 0.0295(12) 0.0357(12) 0.0021(9) 0.0074(9) -0.0019(10)
C12 0.0486(12) 0.0377(14) 0.0469(14) -0.0027(11) 0.0132(10) -0.0008(11)
C13 0.0516(13) 0.0539(17) 0.0526(15) 0.0023(13) 0.0174(11) -0.0087(13)
C14 0.0539(14) 0.0413(15) 0.0633(17) 0.0091(12) 0.0102(12) -0.0145(13)
C15 0.0629(15) 0.0335(14) 0.0729(18) 0.0070(12) 0.0147(14) 0.0009(13)
C16 0.0578(13) 0.0339(14) 0.0558(15) 0.0029(12) 0.0202(11) 0.0064(12)
C17 0.0632(15) 0.0446(16) 0.081(2) -0.0088(14) 0.0183(14) -0.0080(15)
C18 0.0639(18) 0.066(2) 0.126(3) -0.0234(17) 0.024(2) -0.033(2)
C19 0.0547(17) 0.093(3) 0.098(3) -0.0087(18) 0.0019(17) -0.047(2)
C20 0.0564(15) 0.093(3) 0.0602(18) 0.0051(17) 0.0016(13) -0.0230(18)
C21 0.0516(13) 0.0571(17) 0.0533(16) -0.0006(13) 0.0109(11) -0.0097(14)
C22 0.0442(12) 0.0401(14) 0.0535(15) -0.0012(11) 0.0132(10) -0.0104(12)
C23 0.0472(12) 0.0315(13) 0.0470(14) -0.0006(11) 0.0157(10) -0.0021(11)
C24 0.0484(12) 0.0430(14) 0.0334(12) 0.0023(11) 0.0064(9) 0.0036(11)
C25 0.0430(11) 0.0385(13) 0.0327(12) -0.0021(10) 0.0087(9) -0.0009(10)
C26 0.0449(12) 0.0397(14) 0.0441(13) -0.0043(11) 0.0075(10) 0.0026(11)
C27 0.0433(11) 0.0362(13) 0.0368(12) -0.0033(10) 0.0095(9) 0.0001(10)
C28 0.0576(14) 0.0452(16) 0.0489(15) -0.0051(12) 0.0023(11) 0.0012(12)
C29 0.0574(14) 0.0608(19) 0.0559(17) 0.0001(14) -0.0034(12) 0.0128(15)
C30 0.0562(14) 0.0501(17) 0.0700(19) 0.0089(13) 0.0130(13) 0.0178(15)
C31 0.0634(15) 0.0395(15) 0.0693(19) -0.0007(13) 0.0159(14) 0.0013(14)
C32 0.0511(13) 0.0420(15) 0.0496(15) 0.0024(12) 0.0062(11) -0.0005(12)

loop_
_atom_type_symbol
_atom_type_scat_dispersion_real
_atom_type_scat_dispersion_imag
_atom_type_scat_Cromer_Mann_a1
_atom_type_scat_Cromer_Mann_a2
_atom_type_scat_Cromer_Mann_a3
_atom_type_scat_Cromer_Mann_a4
_atom_type_scat_Cromer_Mann_b1
_atom_type_scat_Cromer_Mann_b2
_atom_type_scat_Cromer_Mann_b3
_atom_type_scat_Cromer_Mann_b4
_atom_type_scat_Cromer_Mann_c
_atom_type_scat_source
_atom_type_scat_dispersion_source
H 0.00000 0.00000 0.49300 0.32291 0.14019 0.04081 10.51090 26.12570 3.14236 57.79970 0.0030380000826 'International Tables Volume C Table 6.1.1.4 (pp. 500-502)' 'Henke, Gullikson and Davis, At. Data and Nucl. Data Tables, 1993, 54, 2'
C 0.00347 0.00161 2.31000 1.02000 1.58860 0.86500 20.84390 10.20750 0.56870 51.65120 0.215599998832 'International Tables Volume C Table 6.1.1.4 (pp. 500-502)' 'Henke, Gullikson and Davis, At. Data and Nucl. Data Tables, 1993, 54, 2'
S 0.12424 0.12443 6.90530 5.20340 1.43790 1.58630 1.46790 22.21510 0.25360 56.17200 0.866900026798 'International Tables Volume C Table 6.1.1.4 (pp. 500-502)' 'Henke, Gullikson and Davis, At. Data and Nucl. Data Tables, 1993, 54, 2'
N 0.00653 0.00323 12.21260 3.13220 2.01250 1.16630 0.00570 9.89330 28.99750 0.58260 -11.5290002823 'International Tables Volume C Table 6.1.1.4 (pp. 500-502)' 'Henke, Gullikson and Davis, At. Data and Nucl. Data Tables, 1993, 54, 2'

loop_
_geom_angle_atom_site_label_1
_geom_angle_atom_site_label_2
_geom_angle_atom_site_label_3
_geom_angle
_geom_angle_site_symmetry_1
_geom_angle_site_symmetry_3
C9 S1 C8 94.94(10) . .
C26 S2 C24 94.18(11) . .
C7 N1 N2 108.41(18) . .
C8 N2 N1 106.99(17) . .
C7 N3 N4 125.10(16) . .
C8 N3 N4 128.19(18) . .
C8 N3 C7 105.22(17) . .
C10 N4 N3 115.92(17) . .
C23 N5 N6 107.56(19) . .
C24 N6 N5 107.40(18) . .
C23 N7 N8 125.27(17) . .
C24 N7 N8 128.20(18) . .
C24 N7 C23 105.13(19) . .
C25 N8 N7 115.83(17) . .
C2 C1 H1 120.01(17) . .
C6 C1 H1 120.01(14) . .
C6 C1 C2 120.0(3) . .
H2 C2 C1 119.86(17) . .
C3 C2 C1 120.3(3) . .
C3 C2 H2 119.86(17) . .
H3 C3 C2 119.93(17) . .
C4 C3 C2 120.1(3) . .
C4 C3 H3 119.93(17) . .
H4 C4 C3 119.93(17) . .
C5 C4 C3 120.1(3) . .
C5 C4 H4 119.93(18) . .
H5 C5 C4 120.00(18) . .
C6 C5 C4 120.0(3) . .
C6 C5 H5 120.00(14) . .
C5 C6 C1 119.5(2) . .
C7 C6 C1 123.1(2) . .
C7 C6 C5 117.4(2) . .
N3 C7 N1 108.92(18) . .
C6 C7 N1 123.7(2) . .
C6 C7 N3 127.35(19) . .
N2 C8 S1 127.48(16) . .
N3 C8 S1 121.81(16) . .
N3 C8 N2 110.42(19) . .
H9a C9 S1 108.89(7) . .
H9b C9 S1 108.89(7) . .
H9b C9 H9a 107.7 . .
C10 C9 S1 113.42(15) . .
C10 C9 H9a 108.89(12) . .
C10 C9 H9b 108.89(12) . .
C9 C10 N4 125.2(2) . .
C11 C10 N4 116.14(18) . .
C11 C10 C9 118.57(19) . .
C12 C11 C10 119.9(2) . .
C16 C11 C10 121.38(19) . .
C16 C11 C12 118.7(2) . .
H12 C12 C11 119.95(13) . .
C13 C12 C11 120.1(2) . .
C13 C12 H12 119.95(15) . .
H13 C13 C12 119.64(15) . .
C14 C13 C12 120.7(2) . .
C14 C13 H13 119.64(15) . .
H14 C14 C13 120.13(15) . .
C15 C14 C13 119.7(2) . .
C15 C14 H14 120.13(16) . .
H15 C15 C14 119.86(16) . .
C16 C15 C14 120.3(2) . .
C16 C15 H15 119.86(15) . .
C15 C16 C11 120.5(2) . .
H16 C16 C11 119.77(13) . .
H16 C16 C15 119.77(15) . .
C18 C17 H17 120.0(2) . .
C22 C17 H17 120.01(16) . .
C22 C17 C18 120.0(3) . .
H18 C18 C17 119.8(2) . .
C19 C18 C17 120.4(3) . .
C19 C18 H18 119.82(19) . .
H19 C19 C18 119.94(19) . .
C20 C19 C18 120.1(3) . .
C20 C19 H19 119.9(2) . .
H20 C20 C19 119.9(2) . .
C21 C20 C19 120.3(3) . .
C21 C20 H20 119.9(2) . .
H21 C21 C20 120.0(2) . .
C22 C21 C20 120.0(3) . .
C22 C21 H21 120.02(15) . .
C21 C22 C17 119.3(2) . .
C23 C22 C17 117.8(2) . .
C23 C22 C21 122.8(2) . .
N7 C23 N5 109.7(2) . .
C22 C23 N5 124.0(2) . .
C22 C23 N7 126.3(2) . .
N6 C24 S2 128.55(18) . .
N7 C24 S2 121.18(17) . .
N7 C24 N6 110.1(2) . .
C26 C25 N8 124.0(2) . .
C27 C25 N8 116.44(19) . .
C27 C25 C26 119.41(19) . .
C25 C26 S2 112.92(15) . .
H26a C26 S2 109.00(8) . .
H26a C26 C25 109.00(12) . .
H26b C26 S2 109.00(8) . .
H26b C26 C25 109.00(13) . .
H26b C26 H26a 107.8 . .
C28 C27 C25 120.4(2) . .
C32 C27 C25 121.2(2) . .
C32 C27 C28 118.4(2) . .
H28 C28 C27 119.83(15) . .
C29 C28 C27 120.3(2) . .
C29 C28 H28 119.83(16) . .
H29 C29 C28 119.63(16) . .
C30 C29 C28 120.7(2) . .
C30 C29 H29 119.63(16) . .
H30 C30 C29 120.03(16) . .
C31 C30 C29 119.9(3) . .
C31 C30 H30 120.03(16) . .
H31 C31 C30 120.21(16) . .
C32 C31 C30 119.6(3) . .
C32 C31 H31 120.21(16) . .
C31 C32 C27 121.0(2) . .
H32 C32 C27 119.50(13) . .
H32 C32 C31 119.50(16) . .

loop_
_geom_bond_atom_site_label_1
_geom_bond_atom_site_label_2
_geom_bond_distance
_geom_bond_site_symmetry_2
S1 C8 1.716(2) .
S1 C9 1.797(2) .
S2 C24 1.710(2) .
S2 C26 1.800(2) .
N1 N2 1.382(2) .
N1 C7 1.304(3) .
N2 C8 1.302(3) .
N3 N4 1.384(2) .
N3 C7 1.376(3) .
N3 C8 1.361(3) .
N4 C10 1.281(3) .
N5 N6 1.394(3) .
N5 C23 1.303(3) .
N6 C24 1.300(3) .
N7 N8 1.383(2) .
N7 C23 1.372(3) .
N7 C24 1.368(3) .
N8 C25 1.277(3) .
C1 H1 0.9300 .
C1 C2 1.378(3) .
C1 C6 1.367(3) .
C2 H2 0.9300 .
C2 C3 1.366(4) .
C3 H3 0.9300 .
C3 C4 1.363(4) .
C4 H4 0.9300 .
C4 C5 1.371(3) .
C5 H5 0.9300 .
C5 C6 1.387(3) .
C6 C7 1.458(3) .
C9 H9a 0.9700 .
C9 H9b 0.9700 .
C9 C10 1.497(3) .
C10 C11 1.473(3) .
C11 C12 1.389(3) .
C11 C16 1.378(3) .
C12 H12 0.9300 .
C12 C13 1.368(3) .
C13 H13 0.9300 .
C13 C14 1.368(3) .
C14 H14 0.9300 .
C14 C15 1.363(4) .
C15 H15 0.9300 .
C15 C16 1.378(3) .
C16 H16 0.9300 .
C17 H17 0.9300 .
C17 C18 1.373(4) .
C17 C22 1.377(3) .
C18 H18 0.9300 .
C18 C19 1.369(5) .
C19 H19 0.9300 .
C19 C20 1.360(4) .
C20 H20 0.9300 .
C20 C21 1.377(4) .
C21 H21 0.9300 .
C21 C22 1.384(3) .
C22 C23 1.455(3) .
C25 C26 1.493(3) .
C25 C27 1.474(3) .
C26 H26a 0.9700 .
C26 H26b 0.9700 .
C27 C28 1.385(3) .
C27 C32 1.378(3) .
C28 H28 0.9300 .
C28 C29 1.371(3) .
C29 H29 0.9300 .
C29 C30 1.360(4) .
C30 H30 0.9300 .
C30 C31 1.374(4) .
C31 H31 0.9300 .
C31 C32 1.378(3) .
C32 H32 0.9300 .
